data_7127553
loop_
_publ_author_name
'Wu, Fan'
'Xu, Jialiang'
'Gao, Hu'
'Li, Chenhong'
'Xu, Shuai'
'Uno, Hidemitsu'
'Xu, Yan'
'Zhao, Yue'
'Shen, Zhen'

_publ_section_title
;
 A cationic benzocorrole Cu(II) complex as a highly stable antiaromatic
 system.
;
_journal_issue 3
_journal_name_full 'Chemical communications (Cambridge, England)'
_journal_page_first 383
_journal_page_last 386
_journal_paper_doi 10.1039/d0cc06703b
_journal_volume 57
_journal_year 2021
_chemical_formula_moiety 'C53 H31 Cu N4+, Sb Cl6-'
_chemical_formula_sum 'C53 H31 Cl6 Cu N4 Sb'
_chemical_formula_weight 1121.81
_chemical_name_systematic '(5,10,15-Triphenyl-tetrabenzocorrolato)Cu hexachloroantimonate'
_space_group_crystal_system monoclinic
_space_group_IT_number 14
_space_group_name_Hall '-P 2yn'
_space_group_name_H-M_alt 'P 1 21/n 1'
_atom_sites_solution_hydrogens geom
_audit_creation_method SHELXL-2018/3
_audit_update_record
;
2020-02-02 deposited with the CCDC.	2020-12-02 downloaded from the CCDC.
;
_cell_angle_alpha 90
_cell_angle_beta 102.381(16)
_cell_angle_gamma 90
_cell_formula_units_Z 4
_cell_length_a 12.994(14)
_cell_length_b 32.99(3)
_cell_length_c 13.281(14)
_cell_measurement_reflns_used 5716
_cell_measurement_temperature 296(2)
_cell_measurement_theta_max 20.794
_cell_measurement_theta_min 2.426
_cell_volume 5561(10)
_computing_structure_refinement 'SHELXL-2018/3 (Sheldrick, 2018)'
_computing_structure_solution 'SHELXT 2018/2 (Sheldrick, 2018)'
_diffrn_ambient_temperature 296(2)
_diffrn_measured_fraction_theta_full 0.980
_diffrn_measured_fraction_theta_max 0.980
_diffrn_measurement_device_type CCD
_diffrn_radiation_type MoK\a
_diffrn_radiation_wavelength 0.71073
_diffrn_reflns_av_R_equivalents 0.0687
_diffrn_reflns_av_unetI/netI 0.0820
_diffrn_reflns_Laue_measured_fraction_full 0.980
_diffrn_reflns_Laue_measured_fraction_max 0.980
_diffrn_reflns_limit_h_max 15
_diffrn_reflns_limit_h_min -15
_diffrn_reflns_limit_k_max 39
_diffrn_reflns_limit_k_min -32
_diffrn_reflns_limit_l_max 15
_diffrn_reflns_limit_l_min -14
_diffrn_reflns_number 26770
_diffrn_reflns_point_group_measured_fraction_full 0.980
_diffrn_reflns_point_group_measured_fraction_max 0.980
_diffrn_reflns_theta_full 25.010
_diffrn_reflns_theta_max 25.010
_diffrn_reflns_theta_min 1.235
_exptl_absorpt_coefficient_mu 1.192
_exptl_crystal_colour black
_exptl_crystal_density_diffrn 1.340
_exptl_crystal_description plate
_exptl_crystal_F_000 2236
_exptl_crystal_size_max 0.130
_exptl_crystal_size_mid 0.120
_exptl_crystal_size_min 0.110
_refine_diff_density_max 0.674
_refine_diff_density_min -0.608
_refine_diff_density_rms 0.095
_refine_ls_extinction_method none
_refine_ls_goodness_of_fit_ref 1.025
_refine_ls_hydrogen_treatment constr
_refine_ls_matrix_type full
_refine_ls_number_parameters 643
_refine_ls_number_reflns 9615
_refine_ls_number_restraints 83
_refine_ls_restrained_S_all 1.072
_refine_ls_R_factor_all 0.1194
_refine_ls_R_factor_gt 0.0623
_refine_ls_shift/su_max 0.001
_refine_ls_shift/su_mean 0.000
_refine_ls_structure_factor_coef Fsqd
_refine_ls_weighting_details 'w=1/[\s^2^(Fo^2^)+(0.1040P)^2^] where P=(Fo^2^+2Fc^2^)/3'
_refine_ls_weighting_scheme calc
_refine_ls_wR_factor_gt 0.1724
_refine_ls_wR_factor_ref 0.1906
_reflns_Friedel_coverage 0.000
_reflns_number_gt 5454
_reflns_number_total 9615
_reflns_threshold_expression 'I > 2\s(I)'
_cod_data_source_file d0cc06703b2.cif
_cod_data_source_block a01_sq
_cod_depositor_comments 'Adding full bibliography for 7127553.cif.'
_cod_original_sg_symbol_H-M 'P 21/n'
_cod_database_code 7127553
_shelx_shelxl_version_number 2018/3
_shelx_space_group_comment
;
The symmetry employed for this shelxl refinement is uniquely defined
by the following loop, which should always be used as a source of
symmetry information in preference to the above space-group names.
They are only intended as comments.
;
_shelx_estimated_absorpt_t_min 0.860
_shelx_estimated_absorpt_t_max 0.880

loop_
_space_group_symop_operation_xyz
'x, y, z'
'-x+1/2, y+1/2, -z+1/2'
'-x, -y, -z'
'x-1/2, -y-1/2, z-1/2'

loop_
_atom_site_label
_atom_site_type_symbol
_atom_site_fract_x
_atom_site_fract_y
_atom_site_fract_z
_atom_site_U_iso_or_equiv
_atom_site_adp_type
_atom_site_occupancy
_atom_site_site_symmetry_order
_atom_site_calc_flag
_atom_site_refinement_flags_posn
_atom_site_refinement_flags_adp
_atom_site_refinement_flags_occupancy
_atom_site_disorder_assembly
_atom_site_disorder_group
Cu1 Cu 0.36706(6) 0.44943(2) 0.52188(5) 0.0540(2) Uani 1 1 d . . . . .
Sb1 Sb 0.14933(3) 0.37208(2) 0.22318(4) 0.0673(2) Uani 1 1 d D . . . .
Cl1 Cl 0.2873(11) 0.4069(5) 0.1707(13) 0.082(3) Uani 0.682(9) 1 d D . P A 1
Cl2 Cl 0.0244(7) 0.3353(4) 0.2937(9) 0.127(4) Uani 0.682(9) 1 d D U P A 1
Cl3 Cl 0.2601(4) 0.31501(14) 0.2588(5) 0.1152(19) Uani 0.682(9) 1 d D U P A 1
Cl4 Cl 0.2044(5) 0.3956(2) 0.3887(3) 0.130(2) Uani 0.682(9) 1 d D U P A 1
Cl5 Cl 0.0912(4) 0.34682(19) 0.0522(3) 0.1168(18) Uani 0.682(9) 1 d D U P A 1
Cl6 Cl 0.0397(5) 0.4275(2) 0.1725(6) 0.143(3) Uani 0.682(9) 1 d D U P A 1
Cl1A Cl 0.2881(6) 0.3364(4) 0.3292(11) 0.128(4) Uani 0.318(9) 1 d D U P A 2
Cl2A Cl 0.1428(12) 0.3270(4) 0.0973(11) 0.147(5) Uani 0.318(9) 1 d D U P A 2
Cl3A Cl 0.1649(8) 0.4204(4) 0.3602(8) 0.111(4) Uani 0.318(9) 1 d D U P A 2
Cl4A Cl 0.0043(13) 0.3400(9) 0.2643(16) 0.095(5) Uani 0.318(9) 1 d D . P A 2
Cl5A Cl 0.272(2) 0.4080(11) 0.156(3) 0.099(8) Uani 0.318(9) 1 d D . P A 2
Cl6A Cl 0.0054(9) 0.4096(4) 0.1440(13) 0.162(7) Uani 0.318(9) 1 d D . P A 2
N1 N 0.2947(4) 0.44924(16) 0.6333(4) 0.0561(13) Uani 1 1 d . . . . .
N2 N 0.2796(4) 0.49615(15) 0.4857(4) 0.0590(13) Uani 1 1 d . . . . .
N3 N 0.4292(4) 0.45718(14) 0.4051(3) 0.0476(12) Uani 1 1 d . . . . .
N4 N 0.4382(4) 0.40087(15) 0.5696(3) 0.0519(12) Uani 1 1 d . . . . .
C1 C 0.2181(5) 0.4785(2) 0.6323(5) 0.0572(16) Uani 1 1 d . . . . .
C2 C 0.1729(5) 0.4719(2) 0.7212(5) 0.0595(17) Uani 1 1 d . . . . .
C3 C 0.0959(5) 0.4919(2) 0.7587(5) 0.0696(19) Uani 1 1 d . . . . .
H3 H 0.063191 0.514770 0.725680 0.084 Uiso 1 1 calc R U . . .
C4 C 0.0680(6) 0.4767(3) 0.8485(6) 0.083(2) Uani 1 1 d . . . . .
H4 H 0.015120 0.489534 0.873963 0.100 Uiso 1 1 calc R U . . .
C5 C 0.1162(7) 0.4443(3) 0.8976(6) 0.085(2) Uani 1 1 d . . . . .
H5 H 0.096335 0.434973 0.956694 0.102 Uiso 1 1 calc R U . . .
C6 C 0.1955(6) 0.4243(3) 0.8620(5) 0.079(2) Uani 1 1 d . . . . .
H6 H 0.229683 0.402164 0.897744 0.094 Uiso 1 1 calc R U . . .
C7 C 0.2231(5) 0.4379(2) 0.7718(5) 0.0637(18) Uani 1 1 d . . . . .
C8 C 0.2995(4) 0.4239(2) 0.7111(4) 0.0533(15) Uani 1 1 d . . . . .
C9 C 0.3664(5) 0.3895(2) 0.7254(5) 0.0645(18) Uani 1 1 d . . . . .
C16 C 0.4268(5) 0.3779(2) 0.6556(5) 0.0601(17) Uani 1 1 d . . . . .
C17 C 0.4858(5) 0.3406(2) 0.6571(5) 0.0630(17) Uani 1 1 d . . . . .
C18 C 0.5014(7) 0.3068(3) 0.7216(6) 0.088(2) Uani 1 1 d . . . . .
H18 H 0.476533 0.306757 0.782238 0.106 Uiso 1 1 calc R U . . .
C19 C 0.5549(7) 0.2727(3) 0.6945(7) 0.095(3) Uani 1 1 d . . . . .
H19 H 0.565786 0.249816 0.736315 0.114 Uiso 1 1 calc R U . . .
C20 C 0.5892(7) 0.2742(3) 0.6080(7) 0.100(3) Uani 1 1 d . . . . .
H20 H 0.621621 0.250989 0.590120 0.120 Uiso 1 1 calc R U . . .
C21 C 0.5819(6) 0.3074(2) 0.5398(6) 0.087(2) Uani 1 1 d . . . . .
H21 H 0.610853 0.306814 0.481531 0.104 Uiso 1 1 calc R U . . .
C22 C 0.5286(5) 0.3407(2) 0.5656(5) 0.0649(18) Uani 1 1 d . . . . .
C23 C 0.5003(5) 0.38042(19) 0.5148(5) 0.0558(16) Uani 1 1 d . . . . .
C24 C 0.5347(4) 0.39499(19) 0.4289(4) 0.0531(16) Uani 1 1 d . . . . .
C25 C 0.5026(4) 0.4323(2) 0.3802(4) 0.0536(16) Uani 1 1 d . . . . .
C26 C 0.7137(5) 0.3683(2) 0.4266(6) 0.080(2) Uani 1 1 d . . . . .
H26 H 0.741116 0.383823 0.484670 0.096 Uiso 1 1 calc R U . . .
C27 C 0.7796(6) 0.3445(3) 0.3829(7) 0.102(3) Uani 1 1 d . . . . .
H27 H 0.851733 0.344476 0.410193 0.123 Uiso 1 1 calc R U . . .
C28 C 0.7378(7) 0.3204(3) 0.2975(7) 0.108(3) Uani 1 1 d . U . . .
H28 H 0.781761 0.303503 0.269583 0.130 Uiso 1 1 calc R U . . .
C29 C 0.6335(6) 0.3215(3) 0.2555(6) 0.089(2) Uani 1 1 d . . . . .
H29 H 0.606146 0.306008 0.197401 0.107 Uiso 1 1 calc R U . . .
C30 C 0.5670(5) 0.3457(2) 0.2991(5) 0.0687(19) Uani 1 1 d . . . . .
H30 H 0.495082 0.345849 0.270442 0.082 Uiso 1 1 calc R U . . .
C31 C 0.6059(5) 0.36922(19) 0.3836(5) 0.0552(16) Uani 1 1 d . . . . .
C32 C 0.5363(4) 0.4495(2) 0.2899(5) 0.0556(16) Uani 1 1 d D . . . .
C33 C 0.6168(5) 0.4385(2) 0.2404(5) 0.0722(19) Uani 1 1 d D . . . .
H33 H 0.658337 0.415732 0.260325 0.087 Uiso 1 1 calc R U . . .
C34 C 0.6323(6) 0.4641(3) 0.1573(6) 0.084(2) Uani 1 1 d . . . . .
H34 H 0.685282 0.458084 0.122343 0.101 Uiso 1 1 calc R U . . .
C35 C 0.5704(6) 0.4968(3) 0.1298(6) 0.080(2) Uani 1 1 d . . . . .
H35 H 0.581077 0.512535 0.074893 0.096 Uiso 1 1 calc R U . . .
C36 C 0.4930(5) 0.5077(2) 0.1789(5) 0.0647(18) Uani 1 1 d . . . . .
H36 H 0.452794 0.530747 0.158809 0.078 Uiso 1 1 calc R U . . .
C37 C 0.4748(5) 0.4838(2) 0.2597(5) 0.0587(17) Uani 1 1 d . . . . .
C38 C 0.4046(4) 0.4879(2) 0.3319(4) 0.0520(15) Uani 1 1 d . . . . .
C39 C 0.3234(5) 0.51532(19) 0.3253(5) 0.0543(15) Uani 1 1 d . . . . .
C40 C 0.2945(5) 0.5422(2) 0.2328(5) 0.0564(16) Uani 1 1 d . . . . .
C41 C 0.2352(5) 0.5273(2) 0.1433(5) 0.0685(19) Uani 1 1 d . . . . .
H41 H 0.215602 0.500087 0.139004 0.082 Uiso 1 1 calc R U . . .
C42 C 0.2042(6) 0.5521(3) 0.0593(5) 0.076(2) Uani 1 1 d . . . . .
H42 H 0.162468 0.541717 -0.000852 0.092 Uiso 1 1 calc R U . . .
C43 C 0.2335(6) 0.5915(3) 0.0628(6) 0.090(2) Uani 1 1 d . . . . .
H43 H 0.213547 0.608171 0.005404 0.108 Uiso 1 1 calc R U . . .
C44 C 0.2932(6) 0.6063(2) 0.1527(7) 0.087(2) Uani 1 1 d . . . . .
H44 H 0.313077 0.633439 0.156447 0.104 Uiso 1 1 calc R U . . .
C45 C 0.3242(5) 0.5821(2) 0.2373(5) 0.0731(19) Uani 1 1 d . . . . .
H45 H 0.365308 0.592669 0.297640 0.088 Uiso 1 1 calc R U . . .
C46 C 0.2606(5) 0.51916(18) 0.4025(5) 0.0529(15) Uani 1 1 d . . . . .
C47 C 0.1706(5) 0.54502(19) 0.4073(5) 0.0604(17) Uani 1 1 d . . . . .
C48 C 0.1153(5) 0.5744(2) 0.3417(5) 0.0713(19) Uani 1 1 d . . . . .
H48 H 0.133391 0.580137 0.279219 0.086 Uiso 1 1 calc R U . . .
C49 C 0.0331(5) 0.5949(2) 0.3705(7) 0.077(2) Uani 1 1 d . . . . .
H49 H -0.004014 0.614511 0.327165 0.093 Uiso 1 1 calc R U . . .
C50 C 0.0060(6) 0.5864(2) 0.4627(7) 0.086(2) Uani 1 1 d . . . . .
H50 H -0.048543 0.600829 0.481262 0.103 Uiso 1 1 calc R U . . .
C51 C 0.0569(6) 0.5573(2) 0.5277(6) 0.081(2) Uani 1 1 d . . . . .
H51 H 0.035820 0.551246 0.588608 0.097 Uiso 1 1 calc R U . . .
C52 C 0.1409(5) 0.5368(2) 0.5014(5) 0.0617(17) Uani 1 1 d . . . . .
C53 C 0.2093(5) 0.5042(2) 0.5495(5) 0.0624(17) Uani 1 1 d . . . . .
C10 C 0.3696(6) 0.3645(2) 0.8212(5) 0.074(2) Uani 1 1 d D . . . .
C11 C 0.4421(6) 0.3753(2) 0.9103(5) 0.084(2) Uani 1 1 d D . . . .
H11 H 0.488206 0.396486 0.906343 0.101 Uiso 1 1 calc R U . . .
C12 C 0.4496(9) 0.3563(4) 1.0037(7) 0.119(4) Uani 1 1 d D . . . .
H12 H 0.497900 0.363933 1.062964 0.143 Uiso 1 1 calc R U . . .
C13 C 0.3786(9) 0.3247(4) 1.0015(8) 0.126(4) Uani 1 1 d D U . . .
H13 H 0.381842 0.310629 1.062795 0.152 Uiso 1 1 calc R U . . .
C14 C 0.3027(9) 0.3121(3) 0.9165(8) 0.129(4) Uani 1 1 d D U . . .
H14 H 0.257667 0.290465 0.920057 0.155 Uiso 1 1 calc R U . . .
C15 C 0.2987(8) 0.3342(3) 0.8242(7) 0.108(3) Uani 1 1 d D . . . .
H15 H 0.247689 0.328033 0.765537 0.129 Uiso 1 1 calc R U . . .

loop_
_atom_site_aniso_label
_atom_site_aniso_U_11
_atom_site_aniso_U_22
_atom_site_aniso_U_33
_atom_site_aniso_U_23
_atom_site_aniso_U_13
_atom_site_aniso_U_12
Cu1 0.0583(5) 0.0625(5) 0.0443(4) -0.0044(3) 0.0181(3) 0.0020(4)
Sb1 0.0604(3) 0.0614(3) 0.0833(4) -0.0082(2) 0.0226(2) -0.0021(2)
Cl1 0.080(3) 0.089(7) 0.085(5) -0.016(4) 0.035(4) -0.031(3)
Cl2 0.091(4) 0.137(5) 0.171(8) -0.017(6) 0.065(5) -0.024(4)
Cl3 0.107(3) 0.091(3) 0.160(4) 0.027(3) 0.056(3) 0.026(2)
Cl4 0.131(4) 0.188(5) 0.076(2) -0.034(3) 0.029(2) -0.073(4)
Cl5 0.113(3) 0.143(4) 0.096(3) -0.045(3) 0.026(2) -0.031(3)
Cl6 0.135(4) 0.123(4) 0.192(5) 0.038(4) 0.084(4) 0.059(4)
Cl1A 0.079(5) 0.137(8) 0.163(8) 0.052(6) 0.018(5) 0.013(5)
Cl2A 0.166(8) 0.113(7) 0.173(8) -0.057(6) 0.058(7) -0.008(6)
Cl3A 0.099(6) 0.147(7) 0.091(6) -0.039(5) 0.032(4) -0.035(5)
Cl4A 0.064(6) 0.132(11) 0.097(7) 0.002(6) 0.030(5) -0.041(7)
Cl5A 0.137(18) 0.076(12) 0.088(11) 0.016(9) 0.032(11) -0.012(10)
Cl6A 0.102(7) 0.143(12) 0.205(13) 0.043(9) -0.046(8) 0.028(7)
N1 0.058(3) 0.067(4) 0.048(3) -0.007(3) 0.020(2) -0.004(3)
N2 0.076(3) 0.055(3) 0.052(3) -0.007(3) 0.027(3) -0.001(3)
N3 0.050(3) 0.050(3) 0.043(3) -0.003(2) 0.009(2) -0.002(2)
N4 0.055(3) 0.060(3) 0.042(3) 0.001(2) 0.015(2) 0.001(2)
C1 0.055(4) 0.061(4) 0.062(4) -0.015(3) 0.026(3) -0.005(3)
C2 0.051(4) 0.074(5) 0.063(4) -0.019(4) 0.033(3) -0.012(3)
C3 0.072(4) 0.069(5) 0.079(5) -0.011(4) 0.043(4) -0.002(4)
C4 0.072(5) 0.114(7) 0.075(5) -0.027(5) 0.042(4) 0.009(5)
C5 0.104(6) 0.107(7) 0.053(4) 0.002(4) 0.036(4) 0.006(5)
C6 0.091(5) 0.101(6) 0.050(4) 0.001(4) 0.028(4) 0.012(5)
C7 0.070(4) 0.076(5) 0.045(4) -0.005(3) 0.012(3) -0.007(4)
C8 0.047(3) 0.074(4) 0.042(3) -0.008(3) 0.017(3) -0.004(3)
C9 0.070(4) 0.077(5) 0.047(4) -0.004(3) 0.016(3) -0.006(4)
C16 0.058(4) 0.073(5) 0.051(4) -0.001(3) 0.016(3) 0.002(3)
C17 0.068(4) 0.064(4) 0.056(4) 0.004(3) 0.010(3) 0.014(3)
C18 0.102(6) 0.095(6) 0.071(5) 0.014(5) 0.023(4) -0.001(5)
C19 0.112(7) 0.086(6) 0.094(6) 0.011(5) 0.041(5) 0.032(5)
C20 0.132(7) 0.071(6) 0.108(7) 0.011(5) 0.047(6) 0.038(5)
C21 0.118(6) 0.068(5) 0.079(5) -0.010(4) 0.031(5) 0.027(5)
C22 0.065(4) 0.073(5) 0.054(4) -0.002(3) 0.008(3) -0.004(4)
C23 0.053(4) 0.062(4) 0.048(4) -0.004(3) 0.001(3) 0.002(3)
C24 0.051(3) 0.063(4) 0.044(3) -0.003(3) 0.005(3) -0.003(3)
C25 0.042(3) 0.077(5) 0.043(3) -0.010(3) 0.012(3) -0.011(3)
C26 0.058(4) 0.100(6) 0.080(5) -0.030(4) 0.011(4) 0.010(4)
C27 0.052(4) 0.148(8) 0.109(7) -0.015(6) 0.022(5) 0.015(5)
C28 0.090(6) 0.134(8) 0.105(7) -0.044(6) 0.030(5) 0.017(5)
C29 0.085(5) 0.108(6) 0.073(5) -0.026(5) 0.011(4) 0.011(5)
C30 0.060(4) 0.088(5) 0.057(4) -0.013(4) 0.009(3) 0.005(4)
C31 0.057(4) 0.063(4) 0.048(4) -0.008(3) 0.019(3) 0.008(3)
C32 0.041(3) 0.077(5) 0.054(4) -0.011(3) 0.020(3) -0.011(3)
C33 0.070(4) 0.090(5) 0.061(4) -0.007(4) 0.024(4) 0.000(4)
C34 0.060(4) 0.136(8) 0.069(5) -0.014(5) 0.044(4) -0.019(5)
C35 0.086(5) 0.094(6) 0.062(5) 0.010(4) 0.023(4) -0.006(5)
C36 0.056(4) 0.086(5) 0.057(4) 0.002(4) 0.022(3) -0.006(4)
C37 0.057(4) 0.075(5) 0.043(4) -0.012(3) 0.009(3) -0.020(4)
C38 0.046(3) 0.070(4) 0.044(3) -0.015(3) 0.017(3) -0.011(3)
C39 0.054(3) 0.059(4) 0.053(4) -0.008(3) 0.017(3) -0.011(3)
C40 0.053(4) 0.060(4) 0.057(4) -0.003(3) 0.013(3) 0.002(3)
C41 0.069(4) 0.077(5) 0.061(4) -0.008(4) 0.018(4) -0.010(4)
C42 0.075(5) 0.098(6) 0.055(4) -0.002(4) 0.010(4) -0.001(4)
C43 0.090(6) 0.109(7) 0.072(5) 0.025(5) 0.021(5) 0.001(5)
C44 0.097(6) 0.059(5) 0.102(6) 0.017(5) 0.016(5) -0.013(4)
C45 0.077(5) 0.073(5) 0.065(4) 0.004(4) 0.006(4) -0.010(4)
C46 0.054(3) 0.046(4) 0.060(4) -0.010(3) 0.014(3) 0.001(3)
C47 0.065(4) 0.052(4) 0.064(4) -0.008(3) 0.013(3) -0.010(3)
C48 0.075(5) 0.067(5) 0.071(5) -0.007(4) 0.011(4) -0.003(4)
C49 0.058(4) 0.072(5) 0.103(6) 0.002(4) 0.018(4) 0.011(4)
C50 0.078(5) 0.074(6) 0.112(7) -0.010(5) 0.034(5) 0.019(4)
C51 0.094(5) 0.064(5) 0.095(6) -0.005(4) 0.043(5) 0.008(4)
C52 0.065(4) 0.057(4) 0.068(4) -0.008(3) 0.024(4) -0.001(3)
C53 0.067(4) 0.060(4) 0.064(4) -0.014(4) 0.024(4) 0.000(3)
C10 0.087(5) 0.083(6) 0.059(4) 0.011(4) 0.034(4) 0.016(4)
C11 0.094(6) 0.103(6) 0.055(4) 0.011(4) 0.019(4) 0.027(5)
C12 0.143(9) 0.146(10) 0.074(6) 0.031(6) 0.036(6) 0.054(8)
C13 0.162(10) 0.130(9) 0.108(8) 0.039(7) 0.075(8) 0.074(7)
C14 0.139(9) 0.140(9) 0.133(8) 0.023(7) 0.084(8) 0.015(7)
C15 0.122(7) 0.117(8) 0.101(7) 0.017(6) 0.060(6) -0.013(6)

loop_
_atom_type_symbol
_atom_type_description
_atom_type_scat_dispersion_real
_atom_type_scat_dispersion_imag
_atom_type_scat_source
C C 0.0033 0.0016 'International Tables Vol C Tables 4.2.6.8 and 6.1.1.4'
H H 0.0000 0.0000 'International Tables Vol C Tables 4.2.6.8 and 6.1.1.4'
Cl Cl 0.1484 0.1585 'International Tables Vol C Tables 4.2.6.8 and 6.1.1.4'
Cu Cu 0.3201 1.2651 'International Tables Vol C Tables 4.2.6.8 and 6.1.1.4'
N N 0.0061 0.0033 'International Tables Vol C Tables 4.2.6.8 and 6.1.1.4'
Sb Sb -0.5866 1.5461 'International Tables Vol C Tables 4.2.6.8 and 6.1.1.4'

loop_
_geom_angle_atom_site_label_1
_geom_angle_atom_site_label_2
_geom_angle_atom_site_label_3
_geom_angle
_geom_angle_site_symmetry_1
_geom_angle_site_symmetry_3
_geom_angle_publ_flag
N4 Cu1 N3 97.1(2) . . ?
N4 Cu1 N2 171.2(2) . . ?
N3 Cu1 N2 91.1(2) . . ?
N4 Cu1 N1 91.4(2) . . ?
N3 Cu1 N1 171.5(2) . . ?
N2 Cu1 N1 80.4(2) . . ?
Cl2A Sb1 Cl6A 96.9(6) . . ?
Cl2A Sb1 Cl5A 88.4(11) . . ?
Cl6A Sb1 Cl5A 96.2(11) . . ?
Cl4 Sb1 Cl6 93.3(3) . . ?
Cl2A Sb1 Cl4A 88.3(8) . . ?
Cl6A Sb1 Cl4A 74.5(8) . . ?
Cl5A Sb1 Cl4A 169.7(12) . . ?
Cl2A Sb1 Cl1A 90.9(5) . . ?
Cl6A Sb1 Cl1A 170.7(6) . . ?
Cl5A Sb1 Cl1A 89.0(11) . . ?
Cl4A Sb1 Cl1A 100.8(7) . . ?
Cl4 Sb1 Cl3 91.5(2) . . ?
Cl6 Sb1 Cl3 174.9(2) . . ?
Cl4 Sb1 Cl1 91.1(5) . . ?
Cl6 Sb1 Cl1 89.4(5) . . ?
Cl3 Sb1 Cl1 88.7(5) . . ?
Cl4 Sb1 Cl2 83.9(3) . . ?
Cl6 Sb1 Cl2 95.1(4) . . ?
Cl3 Sb1 Cl2 87.3(4) . . ?
Cl1 Sb1 Cl2 173.5(5) . . ?
Cl4 Sb1 Cl5 179.16(18) . . ?
Cl6 Sb1 Cl5 87.1(2) . . ?
Cl3 Sb1 Cl5 88.13(19) . . ?
Cl1 Sb1 Cl5 89.7(4) . . ?
Cl2 Sb1 Cl5 95.3(3) . . ?
Cl2A Sb1 Cl3A 177.4(4) . . ?
Cl6A Sb1 Cl3A 85.3(5) . . ?
Cl5A Sb1 Cl3A 89.9(11) . . ?
Cl4A Sb1 Cl3A 93.8(8) . . ?
Cl1A Sb1 Cl3A 87.1(4) . . ?
C8 N1 C1 111.2(5) . . ?
C8 N1 Cu1 131.2(5) . . ?
C1 N1 Cu1 117.5(4) . . ?
C46 N2 C53 111.6(5) . . ?
C46 N2 Cu1 131.9(4) . . ?
C53 N2 Cu1 115.5(4) . . ?
C25 N3 C38 109.8(5) . . ?
C25 N3 Cu1 124.0(4) . . ?
C38 N3 Cu1 126.1(4) . . ?
C23 N4 C16 110.0(5) . . ?
C23 N4 Cu1 122.7(4) . . ?
C16 N4 Cu1 126.9(4) . . ?
C53 C1 N1 111.9(6) . . ?
C53 C1 C2 140.3(6) . . ?
N1 C1 C2 107.7(6) . . ?
C3 C2 C7 120.8(6) . . ?
C3 C2 C1 132.6(7) . . ?
C7 C2 C1 106.6(6) . . ?
C2 C3 C4 118.3(7) . . ?
C2 C3 H3 120.8 . . ?
C4 C3 H3 120.8 . . ?
C5 C4 C3 121.1(7) . . ?
C5 C4 H4 119.4 . . ?
C3 C4 H4 119.4 . . ?
C4 C5 C6 121.2(7) . . ?
C4 C5 H5 119.4 . . ?
C6 C5 H5 119.4 . . ?
C5 C6 C7 119.0(7) . . ?
C5 C6 H6 120.5 . . ?
C7 C6 H6 120.5 . . ?
C2 C7 C6 119.4(7) . . ?
C2 C7 C8 106.7(6) . . ?
C6 C7 C8 133.9(7) . . ?
N1 C8 C9 122.5(6) . . ?
N1 C8 C7 107.7(6) . . ?
C9 C8 C7 129.8(6) . . ?
C16 C9 C8 123.2(6) . . ?
C16 C9 C10 119.7(6) . . ?
C8 C9 C10 117.1(6) . . ?
C9 C16 N4 124.6(6) . . ?
C9 C16 C17 126.6(6) . . ?
N4 C16 C17 108.8(5) . . ?
C18 C17 C22 119.3(7) . . ?
C18 C17 C16 134.1(7) . . ?
C22 C17 C16 106.5(6) . . ?
C17 C18 C19 119.7(8) . . ?
C17 C18 H18 120.1 . . ?
C19 C18 H18 120.1 . . ?
C20 C19 C18 118.0(8) . . ?
C20 C19 H19 121.0 . . ?
C18 C19 H19 121.0 . . ?
C19 C20 C21 126.9(8) . . ?
C19 C20 H20 116.5 . . ?
C21 C20 H20 116.5 . . ?
C22 C21 C20 115.2(8) . . ?
C22 C21 H21 122.4 . . ?
C20 C21 H21 122.4 . . ?
C21 C22 C17 120.8(7) . . ?
C21 C22 C23 132.8(7) . . ?
C17 C22 C23 106.4(6) . . ?
N4 C23 C24 126.2(6) . . ?
N4 C23 C22 108.1(6) . . ?
C24 C23 C22 125.7(6) . . ?
C23 C24 C25 124.0(6) . . ?
C23 C24 C31 118.2(6) . . ?
C25 C24 C31 117.7(6) . . ?
N3 C25 C24 124.9(6) . . ?
N3 C25 C32 108.3(6) . . ?
C24 C25 C32 126.7(6) . . ?
C27 C26 C31 119.9(7) . . ?
C27 C26 H26 120.0 . . ?
C31 C26 H26 120.0 . . ?
C26 C27 C28 119.9(7) . . ?
C26 C27 H27 120.1 . . ?
C28 C27 H27 120.1 . . ?
C29 C28 C27 120.1(8) . . ?
C29 C28 H28 120.0 . . ?
C27 C28 H28 120.0 . . ?
C28 C29 C30 120.1(7) . . ?
C28 C29 H29 119.9 . . ?
C30 C29 H29 119.9 . . ?
C31 C30 C29 120.9(6) . . ?
C31 C30 H30 119.6 . . ?
C29 C30 H30 119.6 . . ?
C30 C31 C26 119.0(6) . . ?
C30 C31 C24 120.5(6) . . ?
C26 C31 C24 120.5(6) . . ?
C37 C32 C33 121.1(6) . . ?
C37 C32 C25 107.1(5) . . ?
C33 C32 C25 131.7(6) . . ?
C32 C33 C34 116.8(7) . . ?
C32 C33 H33 121.6 . . ?
C34 C33 H33 121.6 . . ?
C35 C34 C33 120.2(7) . . ?
C35 C34 H34 119.9 . . ?
C33 C34 H34 119.9 . . ?
C34 C35 C36 122.8(7) . . ?
C34 C35 H35 118.6 . . ?
C36 C35 H35 118.6 . . ?
C35 C36 C37 119.1(7) . . ?
C35 C36 H36 120.4 . . ?
C37 C36 H36 120.4 . . ?
C36 C37 C32 119.9(6) . . ?
C36 C37 C38 133.4(7) . . ?
C32 C37 C38 106.5(6) . . ?
C39 C38 N3 125.4(5) . . ?
C39 C38 C37 126.4(6) . . ?
N3 C38 C37 108.0(5) . . ?
C38 C39 C46 123.6(6) . . ?
C38 C39 C40 119.7(5) . . ?
C46 C39 C40 116.7(5) . . ?
C41 C40 C45 119.2(6) . . ?
C41 C40 C39 119.8(6) . . ?
C45 C40 C39 121.0(6) . . ?
C40 C41 C42 120.3(7) . . ?
C40 C41 H41 119.9 . . ?
C42 C41 H41 119.9 . . ?
C43 C42 C41 121.0(7) . . ?
C43 C42 H42 119.5 . . ?
C41 C42 H42 119.5 . . ?
C42 C43 C44 118.4(7) . . ?
C42 C43 H43 120.8 . . ?
C44 C43 H43 120.8 . . ?
C43 C44 C45 121.5(7) . . ?
C43 C44 H44 119.3 . . ?
C45 C44 H44 119.3 . . ?
C44 C45 C40 119.7(7) . . ?
C44 C45 H45 120.2 . . ?
C40 C45 H45 120.2 . . ?
N2 C46 C39 120.7(5) . . ?
N2 C46 C47 107.9(6) . . ?
C39 C46 C47 131.4(6) . . ?
C48 C47 C52 119.0(6) . . ?
C48 C47 C46 133.5(7) . . ?
C52 C47 C46 107.5(6) . . ?
C49 C48 C47 119.4(7) . . ?
C49 C48 H48 120.3 . . ?
C47 C48 H48 120.3 . . ?
C50 C49 C48 120.4(7) . . ?
C50 C49 H49 119.8 . . ?
C48 C49 H49 119.8 . . ?
C51 C50 C49 121.7(7) . . ?
C51 C50 H50 119.2 . . ?
C49 C50 H50 119.2 . . ?
C50 C51 C52 119.0(8) . . ?
C50 C51 H51 120.5 . . ?
C52 C51 H51 120.5 . . ?
C51 C52 C47 120.5(7) . . ?
C51 C52 C53 133.6(7) . . ?
C47 C52 C53 105.9(6) . . ?
C1 C53 N2 114.5(6) . . ?
C1 C53 C52 138.2(6) . . ?
N2 C53 C52 107.0(6) . . ?
C15 C10 C11 120.1(7) . . ?
C15 C10 C9 121.8(7) . . ?
C11 C10 C9 117.9(7) . . ?
C12 C11 C10 123.7(9) . . ?
C12 C11 H11 118.1 . . ?
C10 C11 H11 118.1 . . ?
C11 C12 C13 113.9(10) . . ?
C11 C12 H12 123.1 . . ?
C13 C12 H12 123.1 . . ?
C12 C13 C14 126.3(10) . . ?
C12 C13 H13 116.8 . . ?
C14 C13 H13 116.8 . . ?
C13 C14 C15 115.8(10) . . ?
C13 C14 H14 122.1 . . ?
C15 C14 H14 122.1 . . ?
C10 C15 C14 120.1(9) . . ?
C10 C15 H15 120.0 . . ?
C14 C15 H15 120.0 . . ?

loop_
_geom_bond_atom_site_label_1
_geom_bond_atom_site_label_2
_geom_bond_distance
_geom_bond_site_symmetry_2
_geom_bond_publ_flag
Cu1 N4 1.890(5) . ?
Cu1 N3 1.913(5) . ?
Cu1 N2 1.914(5) . ?
Cu1 N1 1.915(5) . ?
Sb1 Cl2A 2.225(8) . ?
Sb1 Cl4 2.296(4) . ?
Sb1 Cl6A 2.300(8) . ?
Sb1 Cl5A 2.314(10) . ?
Sb1 Cl6 2.326(5) . ?
Sb1 Cl4A 2.327(9) . ?
Sb1 Cl1A 2.353(6) . ?
Sb1 Cl3 2.356(4) . ?
Sb1 Cl1 2.356(5) . ?
Sb1 Cl2 2.374(6) . ?
Sb1 Cl5 2.385(4) . ?
Sb1 Cl3A 2.395(7) . ?
N1 C8 1.320(8) . ?
N1 C1 1.385(8) . ?
N2 C46 1.320(8) . ?
N2 C53 1.398(8) . ?
N3 C25 1.352(7) . ?
N3 C38 1.392(8) . ?
N4 C23 1.373(8) . ?
N4 C16 1.404(8) . ?
C1 C53 1.374(9) . ?
C1 C2 1.444(8) . ?
C2 C3 1.377(8) . ?
C2 C7 1.395(9) . ?
C3 C4 1.409(10) . ?
C3 H3 0.9300 . ?
C4 C5 1.337(10) . ?
C4 H4 0.9300 . ?
C5 C6 1.389(10) . ?
C5 H5 0.9300 . ?
C6 C7 1.397(9) . ?
C6 H6 0.9300 . ?
C7 C8 1.481(9) . ?
C8 C9 1.417(9) . ?
C9 C16 1.391(9) . ?
C9 C10 1.510(10) . ?
C16 C17 1.449(9) . ?
C17 C18 1.394(10) . ?
C17 C22 1.441(9) . ?
C18 C19 1.410(10) . ?
C18 H18 0.9300 . ?
C19 C20 1.319(10) . ?
C19 H19 0.9300 . ?
C20 C21 1.410(11) . ?
C20 H20 0.9300 . ?
C21 C22 1.382(9) . ?
C21 H21 0.9300 . ?
C22 C23 1.483(9) . ?
C23 C24 1.398(8) . ?
C24 C25 1.411(9) . ?
C24 C31 1.476(8) . ?
C25 C32 1.476(8) . ?
C26 C27 1.379(10) . ?
C26 C31 1.395(9) . ?
C26 H26 0.9300 . ?
C27 C28 1.396(11) . ?
C27 H27 0.9300 . ?
C28 C29 1.351(10) . ?
C28 H28 0.9300 . ?
C29 C30 1.390(9) . ?
C29 H29 0.9300 . ?
C30 C31 1.370(8) . ?
C30 H30 0.9300 . ?
C32 C37 1.396(9) . ?
C32 C33 1.396(7) . ?
C33 C34 1.439(10) . ?
C33 H33 0.9300 . ?
C34 C35 1.347(10) . ?
C34 H34 0.9300 . ?
C35 C36 1.359(9) . ?
C35 H35 0.9300 . ?
C36 C37 1.390(9) . ?
C36 H36 0.9300 . ?
C37 C38 1.465(8) . ?
C38 C39 1.378(8) . ?
C39 C46 1.445(8) . ?
C39 C40 1.497(9) . ?
C40 C41 1.364(8) . ?
C40 C45 1.368(9) . ?
C41 C42 1.373(9) . ?
C41 H41 0.9300 . ?
C42 C43 1.353(10) . ?
C42 H42 0.9300 . ?
C43 C44 1.367(11) . ?
C43 H43 0.9300 . ?
C44 C45 1.367(10) . ?
C44 H44 0.9300 . ?
C45 H45 0.9300 . ?
C46 C47 1.461(8) . ?
C47 C48 1.395(9) . ?
C47 C52 1.411(9) . ?
C48 C49 1.386(9) . ?
C48 H48 0.9300 . ?
C49 C50 1.373(10) . ?
C49 H49 0.9300 . ?
C50 C51 1.363(10) . ?
C50 H50 0.9300 . ?
C51 C52 1.390(9) . ?
C51 H51 0.9300 . ?
C52 C53 1.453(9) . ?
C10 C15 1.366(11) . ?
C10 C11 1.391(7) . ?
C11 C12 1.374(8) . ?
C11 H11 0.9300 . ?
C12 C13 1.389(14) . ?
C12 H12 0.9300 . ?
C13 C14 1.394(9) . ?
C13 H13 0.9300 . ?
C14 C15 1.418(8) . ?
C14 H14 0.9300 . ?
C15 H15 0.9300 . ?

loop_
_geom_torsion_atom_site_label_1
_geom_torsion_atom_site_label_2
_geom_torsion_atom_site_label_3
_geom_torsion_atom_site_label_4
_geom_torsion
_geom_torsion_site_symmetry_1
_geom_torsion_site_symmetry_2
_geom_torsion_site_symmetry_3
_geom_torsion_site_symmetry_4
_geom_torsion_publ_flag
N3 Cu1 N4 C23 -7.4(5) . . . . ?
N1 Cu1 N4 C23 173.1(4) . . . . ?
N3 Cu1 N4 C16 -179.0(5) . . . . ?
N1 Cu1 N4 C16 1.5(5) . . . . ?
C8 N1 C1 C53 -177.6(5) . . . . ?
Cu1 N1 C1 C53 -1.7(7) . . . . ?
C8 N1 C1 C2 2.5(7) . . . . ?
Cu1 N1 C1 C2 178.5(4) . . . . ?
C53 C1 C2 C3 -0.7(13) . . . . ?
N1 C1 C2 C3 179.0(6) . . . . ?
C53 C1 C2 C7 179.0(8) . . . . ?
N1 C1 C2 C7 -1.2(7) . . . . ?
C7 C2 C3 C4 -1.0(10) . . . . ?
C1 C2 C3 C4 178.7(6) . . . . ?
C2 C3 C4 C5 1.4(11) . . . . ?
C3 C4 C5 C6 -0.1(13) . . . . ?
C4 C5 C6 C7 -1.6(12) . . . . ?
C3 C2 C7 C6 -0.6(10) . . . . ?
C1 C2 C7 C6 179.6(6) . . . . ?
C3 C2 C7 C8 179.5(5) . . . . ?
C1 C2 C7 C8 -0.3(7) . . . . ?
C5 C6 C7 C2 1.9(10) . . . . ?
C5 C6 C7 C8 -178.2(7) . . . . ?
C1 N1 C8 C9 175.6(5) . . . . ?
Cu1 N1 C8 C9 0.3(9) . . . . ?
C1 N1 C8 C7 -2.7(7) . . . . ?
Cu1 N1 C8 C7 -178.0(4) . . . . ?
C2 C7 C8 N1 1.9(7) . . . . ?
C6 C7 C8 N1 -178.1(7) . . . . ?
C2 C7 C8 C9 -176.3(6) . . . . ?
C6 C7 C8 C9 3.8(12) . . . . ?
N1 C8 C9 C16 -4.6(10) . . . . ?
C7 C8 C9 C16 173.2(6) . . . . ?
N1 C8 C9 C10 176.2(6) . . . . ?
C7 C8 C9 C10 -5.9(10) . . . . ?
C8 C9 C16 N4 7.4(10) . . . . ?
C10 C9 C16 N4 -173.4(6) . . . . ?
C8 C9 C16 C17 -171.1(6) . . . . ?
C10 C9 C16 C17 8.1(10) . . . . ?
C23 N4 C16 C9 -178.2(6) . . . . ?
Cu1 N4 C16 C9 -5.7(9) . . . . ?
C23 N4 C16 C17 0.5(7) . . . . ?
Cu1 N4 C16 C17 173.0(4) . . . . ?
C9 C16 C17 C18 0.0(12) . . . . ?
N4 C16 C17 C18 -178.7(7) . . . . ?
C9 C16 C17 C22 175.6(6) . . . . ?
N4 C16 C17 C22 -3.2(7) . . . . ?
C22 C17 C18 C19 -2.5(11) . . . . ?
C16 C17 C18 C19 172.6(7) . . . . ?
C17 C18 C19 C20 0.3(13) . . . . ?
C18 C19 C20 C21 2.7(15) . . . . ?
C19 C20 C21 C22 -3.2(14) . . . . ?
C20 C21 C22 C17 0.7(11) . . . . ?
C20 C21 C22 C23 -177.7(7) . . . . ?
C18 C17 C22 C21 1.9(10) . . . . ?
C16 C17 C22 C21 -174.4(6) . . . . ?
C18 C17 C22 C23 -179.3(6) . . . . ?
C16 C17 C22 C23 4.4(7) . . . . ?
C16 N4 C23 C24 -175.3(5) . . . . ?
Cu1 N4 C23 C24 11.8(8) . . . . ?
C16 N4 C23 C22 2.2(6) . . . . ?
Cu1 N4 C23 C22 -170.6(4) . . . . ?
C21 C22 C23 N4 174.4(7) . . . . ?
C17 C22 C23 N4 -4.2(6) . . . . ?
C21 C22 C23 C24 -8.0(11) . . . . ?
C17 C22 C23 C24 173.4(6) . . . . ?
N4 C23 C24 C25 -5.5(9) . . . . ?
C22 C23 C24 C25 177.3(5) . . . . ?
N4 C23 C24 C31 176.8(5) . . . . ?
C22 C23 C24 C31 -0.3(9) . . . . ?
C38 N3 C25 C24 -170.6(5) . . . . ?
Cu1 N3 C25 C24 7.7(7) . . . . ?
C38 N3 C25 C32 5.3(6) . . . . ?
Cu1 N3 C25 C32 -176.3(3) . . . . ?
C23 C24 C25 N3 -5.2(9) . . . . ?
C31 C24 C25 N3 172.5(5) . . . . ?
C23 C24 C25 C32 179.6(5) . . . . ?
C31 C24 C25 C32 -2.7(8) . . . . ?
C31 C26 C27 C28 -1.9(13) . . . . ?
C26 C27 C28 C29 2.4(15) . . . . ?
C27 C28 C29 C30 -2.0(15) . . . . ?
C28 C29 C30 C31 1.2(13) . . . . ?
C29 C30 C31 C26 -0.7(11) . . . . ?
C29 C30 C31 C24 179.6(7) . . . . ?
C27 C26 C31 C30 1.1(11) . . . . ?
C27 C26 C31 C24 -179.3(7) . . . . ?
C23 C24 C31 C30 98.2(7) . . . . ?
C25 C24 C31 C30 -79.6(8) . . . . ?
C23 C24 C31 C26 -81.5(8) . . . . ?
C25 C24 C31 C26 100.7(7) . . . . ?
N3 C25 C32 C37 -3.6(6) . . . . ?
C24 C25 C32 C37 172.2(5) . . . . ?
N3 C25 C32 C33 172.3(6) . . . . ?
C24 C25 C32 C33 -11.9(10) . . . . ?
C37 C32 C33 C34 -0.3(9) . . . . ?
C25 C32 C33 C34 -175.8(6) . . . . ?
C32 C33 C34 C35 -0.4(10) . . . . ?
C33 C34 C35 C36 1.3(12) . . . . ?
C34 C35 C36 C37 -1.4(11) . . . . ?
C35 C36 C37 C32 0.6(9) . . . . ?
C35 C36 C37 C38 175.5(6) . . . . ?
C33 C32 C37 C36 0.2(9) . . . . ?
C25 C32 C37 C36 176.7(5) . . . . ?
C33 C32 C37 C38 -175.9(5) . . . . ?
C25 C32 C37 C38 0.6(6) . . . . ?
C25 N3 C38 C39 170.9(5) . . . . ?
Cu1 N3 C38 C39 -7.3(8) . . . . ?
C25 N3 C38 C37 -5.0(6) . . . . ?
Cu1 N3 C38 C37 176.7(3) . . . . ?
C36 C37 C38 C39 11.3(10) . . . . ?
C32 C37 C38 C39 -173.3(5) . . . . ?
C36 C37 C38 N3 -172.8(6) . . . . ?
C32 C37 C38 N3 2.6(6) . . . . ?
N3 C38 C39 C46 8.3(9) . . . . ?
C37 C38 C39 C46 -176.5(5) . . . . ?
N3 C38 C39 C40 -169.8(5) . . . . ?
C37 C38 C39 C40 5.4(9) . . . . ?
C38 C39 C40 C41 78.8(8) . . . . ?
C46 C39 C40 C41 -99.5(7) . . . . ?
C38 C39 C40 C45 -103.1(7) . . . . ?
C46 C39 C40 C45 78.7(8) . . . . ?
C45 C40 C41 C42 -1.1(10) . . . . ?
C39 C40 C41 C42 177.1(6) . . . . ?
C40 C41 C42 C43 1.4(11) . . . . ?
C41 C42 C43 C44 -1.2(12) . . . . ?
C42 C43 C44 C45 0.8(13) . . . . ?
C43 C44 C45 C40 -0.6(12) . . . . ?
C41 C40 C45 C44 0.7(11) . . . . ?
C39 C40 C45 C44 -177.5(7) . . . . ?
C53 N2 C46 C39 -179.1(5) . . . . ?
Cu1 N2 C46 C39 -11.0(9) . . . . ?
C53 N2 C46 C47 -0.4(7) . . . . ?
Cu1 N2 C46 C47 167.8(4) . . . . ?
C38 C39 C46 N2 0.8(9) . . . . ?
C40 C39 C46 N2 178.9(5) . . . . ?
C38 C39 C46 C47 -177.6(6) . . . . ?
C40 C39 C46 C47 0.5(9) . . . . ?
N2 C46 C47 C48 -178.9(6) . . . . ?
C39 C46 C47 C48 -0.4(11) . . . . ?
N2 C46 C47 C52 2.4(7) . . . . ?
C39 C46 C47 C52 -179.0(6) . . . . ?
C52 C47 C48 C49 0.4(9) . . . . ?
C46 C47 C48 C49 -178.2(6) . . . . ?
C47 C48 C49 C50 -0.1(11) . . . . ?
C48 C49 C50 C51 -1.3(12) . . . . ?
C49 C50 C51 C52 2.3(12) . . . . ?
C50 C51 C52 C47 -2.1(10) . . . . ?
C50 C51 C52 C53 -178.1(7) . . . . ?
C48 C47 C52 C51 0.8(9) . . . . ?
C46 C47 C52 C51 179.6(6) . . . . ?
C48 C47 C52 C53 177.7(6) . . . . ?
C46 C47 C52 C53 -3.4(7) . . . . ?
N1 C1 C53 N2 -1.2(8) . . . . ?
C2 C1 C53 N2 178.5(7) . . . . ?
N1 C1 C53 C52 172.5(7) . . . . ?
C2 C1 C53 C52 -7.8(15) . . . . ?
C46 N2 C53 C1 173.9(5) . . . . ?
Cu1 N2 C53 C1 3.6(7) . . . . ?
C46 N2 C53 C52 -1.8(7) . . . . ?
Cu1 N2 C53 C52 -172.0(4) . . . . ?
C51 C52 C53 C1 5.6(14) . . . . ?
C47 C52 C53 C1 -170.8(8) . . . . ?
C51 C52 C53 N2 179.6(7) . . . . ?
C47 C52 C53 N2 3.2(7) . . . . ?
C16 C9 C10 C15 -92.8(9) . . . . ?
C8 C9 C10 C15 86.4(9) . . . . ?
C16 C9 C10 C11 92.1(8) . . . . ?
C8 C9 C10 C11 -88.7(8) . . . . ?
C15 C10 C11 C12 1.6(12) . . . . ?
C9 C10 C11 C12 176.7(8) . . . . ?
C10 C11 C12 C13 0.8(13) . . . . ?
C11 C12 C13 C14 -1.3(16) . . . . ?
C12 C13 C14 C15 -0.5(16) . . . . ?
C11 C10 C15 C14 -3.5(13) . . . . ?
C9 C10 C15 C14 -178.5(8) . . . . ?
C13 C14 C15 C10 2.9(14) . . . . ?
